data_4340504
loop_
_publ_author_name
'Walsh, James P. S.'
'Sproules, Stephen'
'Chilton, Nicholas F.'
'Barra, Anne-Laure'
'Timco, Grigore A.'
'Collison, David'
'McInnes, Eric J. L.'
'Winpenny, Richard E. P.'

_publ_section_title
;
 On the possibility of magneto-structural correlations: detailed studies
 of dinickel carboxylate complexes.
;
_journal_issue 16
_journal_name_full 'Inorganic chemistry'
_journal_page_first 8464
_journal_page_last 8472
_journal_paper_doi 10.1021/ic501036h
_journal_volume 53
_journal_year 2014
_chemical_formula_moiety '1(C40 H58 N4 Ni2 O9)'
_chemical_formula_sum 'C40 H58 N4 Ni2 O9'
_chemical_formula_weight 856.32
_chemical_name_systematic
;
 ? 
;
_space_group_crystal_system monoclinic
_space_group_IT_number 14
_space_group_name_Hall '-P 2ybc'
_space_group_name_H-M_alt 'P 1 21/c 1'
_symmetry_space_group_name_Hall '-P 2ybc'
_symmetry_space_group_name_H-M 'P 1 21/c 1'
_atom_sites_solution_hydrogens geom
_atom_sites_solution_primary direct
_atom_sites_solution_secondary difmap
_audit_creation_date 2013-02-10
_audit_creation_method
;
  Olex2 1.2
  (compiled Dec  5 2012 16:17:34, GUI svn.r4385)
;
_cell_angle_alpha 90.00
_cell_angle_beta 92.358(2)
_cell_angle_gamma 90.00
_cell_formula_units_Z 8
_cell_length_a 10.7520(4)
_cell_length_b 20.1962(5)
_cell_length_c 42.5463(10)
_cell_measurement_reflns_used 16984
_cell_measurement_temperature 105.5(10)
_cell_measurement_theta_max 28.2630
_cell_measurement_theta_min 3.0960
_cell_volume 9231.1(5)
_computing_cell_refinement
;
CrysAlisPro, Agilent Technologies,
Version 1.171.36.24 (release 03-12-2012 CrysAlis171 .NET)
(compiled Dec  3 2012,18:21:49)
;
_computing_data_collection
;
CrysAlisPro, Agilent Technologies,
Version 1.171.36.24 (release 03-12-2012 CrysAlis171 .NET)
(compiled Dec  3 2012,18:21:49)
;
_computing_data_reduction
;
CrysAlisPro, Agilent Technologies,
Version 1.171.36.24 (release 03-12-2012 CrysAlis171 .NET)
(compiled Dec  3 2012,18:21:49)
;
_computing_molecular_graphics
;
O. V. Dolomanov, L. J. Bourhis, R. J. Gildea, J. A. K. Howard and H. Puschmann,
OLEX2: a complete structure solution, refinement and analysis program.
J. Appl. Cryst. (2009). 42, 339-341.
;
_computing_publication_material
;
O. V. Dolomanov, L. J. Bourhis, R. J. Gildea, J. A. K. Howard and H. Puschmann,
OLEX2: a complete structure solution, refinement and analysis program.
J. Appl. Cryst. (2009). 42, 339-341.
;
_computing_structure_refinement
;
XL, G.M. Sheldrick, Acta Cryst.
(2008). A64, 112-122
;
_computing_structure_solution
;
XS, G.M. Sheldrick, Acta Cryst.
(2008). A64, 112-122
;
_diffrn_ambient_temperature 105.5(10)
_diffrn_detector_area_resol_mean 8.3367
_diffrn_measured_fraction_theta_full 0.9980
_diffrn_measured_fraction_theta_max 0.8735
_diffrn_measurement_details
;
  1 omega  -51.00   63.00   0.7500   80.0000
omega____ theta____ kappa____ phi______ frames
    -      -21.0746   77.0000   60.0000 152

  2 omega    0.00  117.00   0.7500   80.0000
omega____ theta____ kappa____ phi______ frames
    -       22.4808   77.0000  150.0000 156
;
_diffrn_measurement_device_type 'Xcalibur, Sapphire2, large Be window'
_diffrn_measurement_method '\w scans'
_diffrn_orient_matrix_UB_11 0.0635163000
_diffrn_orient_matrix_UB_12 -0.0078313000
_diffrn_orient_matrix_UB_13 0.0033364000
_diffrn_orient_matrix_UB_21 0.0133412000
_diffrn_orient_matrix_UB_22 0.0341083000
_diffrn_orient_matrix_UB_23 0.0024069000
_diffrn_orient_matrix_UB_31 -0.0123007000
_diffrn_orient_matrix_UB_32 -0.0034422000
_diffrn_orient_matrix_UB_33 0.0161651000
_diffrn_radiation_monochromator graphite
_diffrn_radiation_type 'Mo K\a'
_diffrn_radiation_wavelength 0.7107
_diffrn_reflns_av_R_equivalents 0.0525
_diffrn_reflns_av_unetI/netI 0.0829
_diffrn_reflns_limit_h_max 13
_diffrn_reflns_limit_h_min -7
_diffrn_reflns_limit_k_max 25
_diffrn_reflns_limit_k_min -22
_diffrn_reflns_limit_l_max 53
_diffrn_reflns_limit_l_min -52
_diffrn_reflns_number 36116
_diffrn_reflns_theta_full 26.37
_diffrn_reflns_theta_max 26.37
_diffrn_reflns_theta_min 2.90
_diffrn_source 'Enhance (Mo) X-ray Source'
_exptl_absorpt_coefficient_mu 0.867
_exptl_absorpt_correction_T_max 1.00000
_exptl_absorpt_correction_T_min 0.81975
_exptl_absorpt_correction_type multi-scan
_exptl_absorpt_process_details
;
CrysAlisPro, Agilent Technologies,
Version 1.171.36.24 (release 03-12-2012 CrysAlis171 .NET)
(compiled Dec  3 2012,18:21:49)
Empirical absorption correction using spherical harmonics,
 implemented in SCALE3 ABSPACK scaling algorithm.
;
_exptl_crystal_colour 'clear dark green'
_exptl_crystal_colour_lustre clear
_exptl_crystal_colour_modifier dark
_exptl_crystal_colour_primary green
_exptl_crystal_density_diffrn 1.232
_exptl_crystal_density_method 'not measured'
_exptl_crystal_description block
_exptl_crystal_F_000 3632
_exptl_crystal_size_max 0.4
_exptl_crystal_size_mid 0.3
_exptl_crystal_size_min 0.3
_refine_diff_density_max 0.912
_refine_diff_density_min -0.693
_refine_diff_density_rms 0.101
_refine_ls_extinction_method none
_refine_ls_goodness_of_fit_ref 1.050
_refine_ls_hydrogen_treatment mixed
_refine_ls_matrix_type full
_refine_ls_number_parameters 1064
_refine_ls_number_reflns 18841
_refine_ls_number_restraints 23
_refine_ls_restrained_S_all 1.055
_refine_ls_R_factor_all 0.0933
_refine_ls_R_factor_gt 0.0598
_refine_ls_shift/su_max 0.001
_refine_ls_shift/su_mean 0.000
_refine_ls_structure_factor_coef Fsqd
_refine_ls_weighting_details 'calc w=1/[\s^2^(Fo^2^)+(0.0475P)^2^+19.8189P] where P=(Fo^2^+2Fc^2^)/3'
_refine_ls_weighting_scheme calc
_refine_ls_wR_factor_gt 0.1293
_refine_ls_wR_factor_ref 0.1496
_reflns_number_gt 13977
_reflns_number_total 18841
_reflns_threshold_expression >2sigma(I)
_cod_data_source_file ic501036h_si_002.cif
_cod_data_source_block 3
_cod_depositor_comments 'Adding full bibliography for 4340504--4340507.cif.'
_cod_database_code 4340504
_chemical_oxdiff_formula C42H72Ni2N2O13
_reflns_odcompleteness_completeness 99.80
_reflns_odcompleteness_iscentric 1
_reflns_odcompleteness_theta 26.32
_olex2_refinement_description
;
1. Fixed Uiso
 At 1.2 times of:
  H31 of C31, H29 of C29, H30 of C30, H32 of C32, H33 of C33, H24 of C24, H25
  of C25, H26 of C26, H27 of C27, H28 of C28, H43 of C43, H42 of C42, H41 of
  C41, H40 of C40, H39 of C39, H80 of C80, H76 of C76, H84 of C84, H83 of C83,
  H82 of C82, H74 of C74, H75 of C75, H77 of C77, H79 of C79, H78 of C78, H38
  of C38, H34 of C34, H35 of C35, H36 of C36, H37 of C37, H86 of C86, H87 of
  C87, H88 of C88, H89 of C89, H90 of C90, H85 of C85, H81 of C81, H71 of C71,
  H72 of C72, H73 of C73
 At 1.5 times of:
  {H23A,H23B,H23C} of C23, {H22A,H22B,H22C} of C22, {H21A,H21B,H21C} of C21,
  {H19A,H19B,H19C} of C19, {H20A,H20B,H20C} of C20, {H18A,H18B,H18C} of C18,
  {H70A,H70B,H70C} of C70, {H69A,H69B,H69C} of C69, {H4A,H4B,H4C} of C4, {H3A,
  H3B,H3C} of C3, {H5A,H5B,H5C} of C5, {H9A,H9B,H9C} of C9, {H10C,H10D,H10E} of
  C10, {H8A,H8B,H8C} of C8, {H68A,H68B,H68C} of C68, {H66A,H66B,H66C} of C66,
  {H67A,H67B,H67C} of C67, {H65A,H65B,H65C} of C65, {H46A,H46B,H46C} of C46,
  {H51A,H51B,H51C} of C51, {H48A,H48B,H48C} of C48, {H47A,H47B,H47C} of C47,
  {H52A,H52B,H52C} of C52, {H50A,H50B,H50C} of C50, {H14A,H14B,H14C} of C14,
  {H15A,H15B,H15C} of C15, {H13A,H13B,H13C} of C13, {H62A,H62B,H62C} of C62,
  {H61A,H61B,H61C} of C61, {H60A,H60B,H60C} of C60, {H57A,H57B,H57C} of C57,
  {H55A,H55B,H55C} of C55, {H56A,H56B,H56C} of C56
2. Restrained distances
 C20-C17 = C17-C18
 1.44 with sigma of 0.02
 C20-C17 = C17-C18
 1.55 with sigma of 0.02
 C20-C17 = C17-C19
 1.55 with sigma of 0.02
 C19-C17 = C17-C18
 1.55 with sigma of 0.02
 C66-C64 = C64-C67
 1.55 with sigma of 0.02
 C67-C64 = C64-C65
 1.55 with sigma of 0.02
 C65-C64 = C64-C66
 1.55 with sigma of 0.02
 C20-C18
 2.352 with sigma of 0.04
 C20-C18
 2.532 with sigma of 0.04
 C20-C19
 2.532 with sigma of 0.04
 C19-C18
 2.532 with sigma of 0.04
 C66-C67
 2.532 with sigma of 0.04
 C67-C65
 2.532 with sigma of 0.04
 C65-C66
 2.532 with sigma of 0.04
3. Uiso/Uaniso restraints and constraints
H1A ~ H1B: within 1.7A with sigma of 0.04 and sigma for terminal atoms of 0.08
H10B ~ H10A: within 1.7A with sigma of 0.04 and sigma for terminal atoms of 0.08
Uanis(C18) = Uanis(C19) = Uanis(C20) = Uanis(C22) = Uanis(C23) = Uanis(C21)
Uanis(C69) = Uanis(C67) = Uanis(C70) = Uanis(C65) = Uanis(C68) = Uanis(C66)
Uanis(C49) = Uanis(C45)
Uiso(H10B) = Uiso(H10A)
Uiso(H1A) = Uiso(H1B)
4. Others
 Sof(C45)=Sof(C23)=Sof(H23A)=Sof(H23B)=Sof(H23C)=Sof(C22)=Sof(H22A)=Sof(H22B)=
 Sof(H22C)=Sof(C21)=Sof(H21A)=Sof(H21B)=Sof(H21C)=1-Sof(C23)=1-Sof(C23)=1-
 Sof(C23)=1-Sof(C23)=1-Sof(C23)=1-Sof(C23)=1-Sof(C23)=1-Sof(C23)=1-Sof(C23)=1-
 Sof(C23)=1-Sof(C23)=1-Sof(C23)=Sof(C70)=Sof(H70A)=Sof(H70B)=Sof(H70C)=Sof(C69)=
 Sof(H69A)=Sof(H69B)=Sof(H69C)=Sof(C68)=Sof(H68A)=Sof(H68B)=Sof(H68C)=1-
 Sof(C23)=1-Sof(C23)=1-Sof(C23)=1-Sof(C23)=1-Sof(C23)=1-Sof(C23)=1-Sof(C23)=1-
 Sof(C23)=1-Sof(C23)=1-Sof(C23)=1-Sof(C23)=1-Sof(C23)=Sof(C46)=Sof(H46A)=
 Sof(H46B)=Sof(H46C)=1-Sof(C23)=1-Sof(C23)=1-Sof(C23)=1-Sof(C23)=1-Sof(C23)
 Sof(C48)=Sof(H48A)=Sof(H48B)=Sof(H48C)=Sof(C47)=Sof(H47A)=Sof(H47B)=Sof(H47C)=
 1-Sof(H48A)=1-Sof(H48A)=1-Sof(H48A)=1-Sof(H48A)=1-Sof(H48A)=1-Sof(H48A)=1-
 Sof(H48A)=1-Sof(H48A)
5.a Aromatic/amide H refined with riding coordinates:
 C86(H86), C87(H87), C88(H88), C89(H89), C90(H90), C85(H85), C81(H81),
 C71(H71), C72(H72), C73(H73), C80(H80), C76(H76), C84(H84), C83(H83), C82(H82),
  C74(H74), C75(H75), C77(H77), C79(H79), C78(H78), C38(H38), C34(H34),
 C35(H35), C36(H36), C37(H37), C39(H39), C40(H40), C41(H41), C42(H42), C43(H43),
  C28(H28), C27(H27), C26(H26), C25(H25), C24(H24), C33(H33), C32(H32),
 C31(H31), C29(H29), C30(H30)
5.b Idealised Me refined as rotating group:
 C62(H62A,H62B,H62C), C61(H61A,H61B,H61C), C60(H60A,H60B,H60C), C57(H57A,H57B,
 H57C), C55(H55A,H55B,H55C), C56(H56A,H56B,H56C), C14(H14A,H14B,H14C), C15(H15A,
 H15B,H15C), C13(H13A,H13B,H13C), C8(H8A,H8B,H8C), C10(H10C,H10D,H10E), C9(H9A,
 H9B,H9C), C5(H5A,H5B,H5C), C3(H3A,H3B,H3C), C4(H4A,H4B,H4C), C23(H23A,H23B,
 H23C), C22(H22A,H22B,H22C), C21(H21A,H21B,H21C), C19(H19A,H19B,H19C), C20(H20A,
 H20B,H20C), C18(H18A,H18B,H18C), C70(H70A,H70B,H70C), C69(H69A,H69B,H69C),
 C68(H68A,H68B,H68C), C66(H66A,H66B,H66C), C67(H67A,H67B,H67C), C65(H65A,H65B,
 H65C), C46(H46A,H46B,H46C), C51(H51A,H51B,H51C), C48(H48A,H48B,H48C), C47(H47A,
 H47B,H47C), C52(H52A,H52B,H52C), C50(H50A,H50B,H50C)
;

loop_
_space_group_symop_id
_space_group_symop_operation_xyz
1 'x, y, z'
2 '-x, y+1/2, -z+1/2'
3 '-x, -y, -z'
4 'x, -y-1/2, z-1/2'

loop_
_atom_site_label
_atom_site_type_symbol
_atom_site_fract_x
_atom_site_fract_y
_atom_site_fract_z
_atom_site_U_iso_or_equiv
_atom_site_adp_type
_atom_site_occupancy
_atom_site_symmetry_multiplicity
_atom_site_calc_flag
_atom_site_refinement_flags
_atom_site_disorder_assembly
_atom_site_disorder_group
C62 C 0.6999(5) 0.4137(3) 0.00236(12) 0.0566(14) Uani 1 1 d . . .
H62A H 0.7710 0.3858 -0.0002 0.085 Uiso 1 1 calc R . .
H62B H 0.7271 0.4580 0.0071 0.085 Uiso 1 1 calc R . .
H62C H 0.6491 0.4139 -0.0167 0.085 Uiso 1 1 calc R . .
C59 C 0.6247(4) 0.3877(2) 0.02906(10) 0.0355(10) Uani 1 1 d . . .
C61 C 0.5828(5) 0.3166(2) 0.02263(13) 0.0525(14) Uani 1 1 d . . .
H61A H 0.5362 0.3147 0.0029 0.079 Uiso 1 1 calc R . .
H61B H 0.5314 0.3019 0.0392 0.079 Uiso 1 1 calc R . .
H61C H 0.6545 0.2884 0.0217 0.079 Uiso 1 1 calc R . .
C60 C 0.5105(4) 0.4322(2) 0.03309(11) 0.0447(12) Uani 1 1 d . . .
H60A H 0.5374 0.4766 0.0377 0.067 Uiso 1 1 calc R . .
H60B H 0.4630 0.4158 0.0501 0.067 Uiso 1 1 calc R . .
H60C H 0.4597 0.4321 0.0140 0.067 Uiso 1 1 calc R . .
C58 C 0.7025(3) 0.3915(2) 0.06026(10) 0.0305(9) Uani 1 1 d . . .
C86 C 1.0054(4) 0.5245(3) 0.06877(12) 0.0483(13) Uani 1 1 d . . .
H86 H 0.9936 0.4822 0.0606 0.058 Uiso 1 1 calc R . .
C87 C 0.9972(5) 0.5777(4) 0.04830(17) 0.086(3) Uani 1 1 d . . .
H87 H 0.9796 0.5707 0.0270 0.103 Uiso 1 1 calc R . .
C88 C 1.0144(6) 0.6388(4) 0.0592(2) 0.104(3) Uani 1 1 d . . .
H88 H 1.0099 0.6750 0.0456 0.124 Uiso 1 1 calc R . .
C89 C 1.0394(5) 0.6475(3) 0.0911(2) 0.084(2) Uani 1 1 d . . .
H89 H 1.0505 0.6898 0.0994 0.101 Uiso 1 1 calc R . .
C90 C 1.0478(4) 0.5917(2) 0.11093(15) 0.0533(14) Uani 1 1 d . . .
H90 H 1.0667 0.5976 0.1323 0.064 Uiso 1 1 calc R . .
C44 C 1.0467(4) 0.3389(2) 0.08242(11) 0.0392(11) Uani 1 1 d . . .
C45 C 1.1111(7) 0.2953(4) 0.05931(19) 0.0325(17) Uani 0.587(4) 1 d P A 1
C63 C 0.8971(4) 0.5226(2) 0.17755(9) 0.0337(10) Uani 1 1 d . A .
C64 C 0.8964(4) 0.5661(3) 0.20719(12) 0.0559(16) Uani 1 1 d D . .
C53 C 1.0057(4) 0.3277(2) 0.17235(11) 0.0425(12) Uani 1 1 d . . .
C54 C 1.0529(5) 0.2906(3) 0.20231(14) 0.0660(18) Uani 1 1 d . . .
C57 C 1.1463(6) 0.2386(3) 0.19152(19) 0.098(3) Uani 1 1 d . . .
H57A H 1.1045 0.2077 0.1776 0.147 Uiso 1 1 calc R . .
H57B H 1.1811 0.2154 0.2095 0.147 Uiso 1 1 calc R . .
H57C H 1.2117 0.2602 0.1807 0.147 Uiso 1 1 calc R . .
C55 C 0.9452(6) 0.2587(5) 0.2189(2) 0.156(5) Uani 1 1 d . . .
H55A H 0.8851 0.2920 0.2237 0.234 Uiso 1 1 calc R . .
H55B H 0.9760 0.2382 0.2381 0.234 Uiso 1 1 calc R . .
H55C H 0.9067 0.2258 0.2055 0.234 Uiso 1 1 calc R . .
C56 C 1.1192(5) 0.3390(4) 0.22469(13) 0.078(2) Uani 1 1 d . . .
H56A H 1.1821 0.3623 0.2138 0.117 Uiso 1 1 calc R . .
H56B H 1.1573 0.3151 0.2421 0.117 Uiso 1 1 calc R . .
H56C H 1.0601 0.3700 0.2324 0.117 Uiso 1 1 calc R . .
C85 C 1.2768(3) 0.4955(2) 0.16667(9) 0.0283(9) Uani 1 1 d . . .
H85 H 1.2232 0.4947 0.1833 0.034 Uiso 1 1 calc R . .
C81 C 1.3136(3) 0.4765(2) 0.11490(9) 0.0307(9) Uani 1 1 d . . .
H81 H 1.2859 0.4626 0.0950 0.037 Uiso 1 1 calc R . .
C71 C 0.7494(4) 0.1906(3) 0.14086(19) 0.075(2) Uani 1 1 d . . .
H71 H 0.7465 0.2105 0.1605 0.090 Uiso 1 1 calc R . .
C72 C 0.7339(5) 0.1218(3) 0.1380(3) 0.114(4) Uani 1 1 d . . .
H72 H 0.7236 0.0966 0.1560 0.137 Uiso 1 1 calc R . .
C73 C 0.7336(6) 0.0918(3) 0.1101(4) 0.148(6) Uani 1 1 d . . .
H73 H 0.7203 0.0464 0.1082 0.178 Uiso 1 1 calc R . .
C80 C 0.5339(4) 0.3316(2) 0.13249(14) 0.0463(13) Uani 1 1 d . . .
H80 H 0.5263 0.3204 0.1113 0.056 Uiso 1 1 calc R . .
C76 C 0.6553(5) 0.3604(3) 0.17597(13) 0.0591(15) Uani 1 1 d . . .
H76 H 0.7332 0.3701 0.1851 0.071 Uiso 1 1 calc R . .
C84 C 1.3969(4) 0.5176(2) 0.17248(10) 0.0344(10) Uani 1 1 d . . .
H84 H 1.4225 0.5318 0.1925 0.041 Uiso 1 1 calc R . .
C83 C 1.4790(4) 0.5185(2) 0.14840(11) 0.0386(10) Uani 1 1 d . . .
H83 H 1.5608 0.5327 0.1518 0.046 Uiso 1 1 calc R . .
C82 C 1.4357(4) 0.4977(2) 0.11912(11) 0.0381(10) Uani 1 1 d . . .
H82 H 1.4882 0.4979 0.1023 0.046 Uiso 1 1 calc R . .
C74 C 0.7535(5) 0.1301(3) 0.0843(3) 0.106(4) Uani 1 1 d . . .
H74 H 0.7563 0.1105 0.0646 0.127 Uiso 1 1 calc R . .
C75 C 0.7695(4) 0.1982(3) 0.08730(19) 0.072(2) Uani 1 1 d . . .
H75 H 0.7813 0.2237 0.0695 0.086 Uiso 1 1 calc R . .
C77 C 0.5531(6) 0.3641(3) 0.19426(16) 0.078(2) Uani 1 1 d . . .
H77 H 0.5622 0.3751 0.2155 0.094 Uiso 1 1 calc R . .
C79 C 0.4270(4) 0.3355(2) 0.14993(18) 0.0633(18) Uani 1 1 d . . .
H79 H 0.3490 0.3275 0.1404 0.076 Uiso 1 1 calc R . .
C78 C 0.4383(6) 0.3513(3) 0.18085(19) 0.076(2) Uani 1 1 d . . .
H78 H 0.3681 0.3533 0.1929 0.091 Uiso 1 1 calc R . .
N3 N 1.0295(3) 0.53093(18) 0.09990(9) 0.0364(9) Uani 1 1 d . . .
N4 N 0.6475(3) 0.34365(17) 0.14559(10) 0.0374(9) Uani 1 1 d . . .
N7 N 1.2335(3) 0.47526(15) 0.13825(7) 0.0237(7) Uani 1 1 d . . .
N9 N 0.7682(3) 0.22767(19) 0.11551(13) 0.0556(13) Uani 1 1 d . . .
O14 O 0.9533(3) 0.31066(14) 0.09164(8) 0.0438(8) Uani 1 1 d . A .
O13 O 1.0952(2) 0.39171(14) 0.09317(6) 0.0306(6) Uani 1 1 d . A .
O12 O 0.9021(3) 0.30976(16) 0.16054(8) 0.0466(9) Uani 1 1 d . . .
O11 O 1.0750(2) 0.37128(15) 0.16179(7) 0.0391(7) Uani 1 1 d . . .
O18 O 0.7614(3) 0.44449(13) 0.06571(7) 0.0374(7) Uani 1 1 d . . .
O17 O 0.7019(3) 0.34260(14) 0.07848(7) 0.0354(7) Uani 1 1 d . . .
O15 O 1.0017(2) 0.50612(16) 0.16792(7) 0.0383(7) Uani 1 1 d . . .
O16 O 0.7943(2) 0.50626(15) 0.16499(6) 0.0321(6) Uani 1 1 d . . .
O10 O 0.8574(2) 0.42783(13) 0.12138(7) 0.0225(6) Uani 1 1 d . . .
Ni4 Ni 1.04635(4) 0.44716(2) 0.130193(11) 0.02058(11) Uani 1 1 d . A .
Ni3 Ni 0.80806(4) 0.32881(2) 0.119454(13) 0.02900(13) Uani 1 1 d . A .
C11 C 0.6995(4) -0.0867(2) 0.05755(10) 0.0329(9) Uani 1 1 d . . .
C12 C 0.7615(4) -0.0745(2) 0.02612(10) 0.0359(10) Uani 1 1 d . . .
C14 C 0.7966(6) -0.1391(3) 0.01083(12) 0.0700(19) Uani 1 1 d . . .
H14A H 0.8525 -0.1633 0.0248 0.105 Uiso 1 1 calc R . .
H14B H 0.8366 -0.1301 -0.0085 0.105 Uiso 1 1 calc R . .
H14C H 0.7230 -0.1650 0.0065 0.105 Uiso 1 1 calc R . .
C15 C 0.8762(5) -0.0331(3) 0.03336(15) 0.0737(19) Uani 1 1 d . . .
H15A H 0.8519 0.0094 0.0412 0.111 Uiso 1 1 calc R . .
H15B H 0.9211 -0.0271 0.0145 0.111 Uiso 1 1 calc R . .
H15C H 0.9285 -0.0551 0.0489 0.111 Uiso 1 1 calc R . .
C13 C 0.6710(5) -0.0361(3) 0.00455(11) 0.0525(13) Uani 1 1 d . . .
H13A H 0.5975 -0.0622 0.0004 0.079 Uiso 1 1 calc R . .
H13B H 0.7096 -0.0265 -0.0149 0.079 Uiso 1 1 calc R . .
H13C H 0.6487 0.0045 0.0145 0.079 Uiso 1 1 calc R . .
C38 C 0.4269(4) 0.0481(2) 0.08565(10) 0.0340(9) Uani 1 1 d . . .
H38 H 0.4318 0.0125 0.0719 0.041 Uiso 1 1 calc R . .
C34 C 0.4015(4) 0.0883(2) 0.13525(11) 0.0361(10) Uani 1 1 d . . .
H34 H 0.3875 0.0807 0.1564 0.043 Uiso 1 1 calc R . .
C35 C 0.4124(4) 0.1529(2) 0.12504(12) 0.0409(11) Uani 1 1 d . . .
H35 H 0.4072 0.1879 0.1391 0.049 Uiso 1 1 calc R . .
C36 C 0.4310(4) 0.1644(2) 0.09399(13) 0.0465(13) Uani 1 1 d . . .
H36 H 0.4393 0.2075 0.0866 0.056 Uiso 1 1 calc R . .
C37 C 0.4372(4) 0.1115(2) 0.07375(12) 0.0429(11) Uani 1 1 d . . .
H37 H 0.4481 0.1183 0.0524 0.051 Uiso 1 1 calc R . .
C6 C 0.3655(3) -0.14595(18) 0.07760(9) 0.0242(8) Uani 1 1 d . . .
C7 C 0.2886(3) -0.1648(2) 0.04745(9) 0.0308(9) Uani 1 1 d . . .
C8 C 0.3704(4) -0.1517(2) 0.01966(10) 0.0389(10) Uani 1 1 d . . .
H8A H 0.3960 -0.1062 0.0199 0.058 Uiso 1 1 calc R . .
H8B H 0.3241 -0.1609 0.0004 0.058 Uiso 1 1 calc R . .
H8C H 0.4425 -0.1797 0.0212 0.058 Uiso 1 1 calc R . .
C10 C 0.2566(5) -0.2380(3) 0.04887(12) 0.0529(14) Uani 1 1 d . . .
H10C H 0.3319 -0.2635 0.0508 0.079 Uiso 1 1 calc R . .
H10D H 0.2107 -0.2506 0.0300 0.079 Uiso 1 1 calc R . .
H10E H 0.2070 -0.2462 0.0667 0.079 Uiso 1 1 calc R . .
C9 C 0.1704(4) -0.1230(3) 0.04384(11) 0.0548(15) Uani 1 1 d . . .
H9A H 0.1170 -0.1326 0.0608 0.082 Uiso 1 1 calc R . .
H9B H 0.1279 -0.1332 0.0242 0.082 Uiso 1 1 calc R . .
H9C H 0.1922 -0.0769 0.0443 0.082 Uiso 1 1 calc R . .
C17 C 0.5931(4) 0.0070(3) 0.22203(11) 0.0475(13) Uani 1 1 d D . .
C16 C 0.5766(3) -0.01661(19) 0.18779(9) 0.0260(8) Uani 1 1 d . A .
C1 C 0.4496(4) -0.2000(2) 0.16225(10) 0.0314(9) Uani 1 1 d . A .
C2 C 0.4086(4) -0.2506(3) 0.18689(14) 0.0594(16) Uani 1 1 d . . .
C5 C 0.3493(5) -0.2145(3) 0.21425(13) 0.0647(16) Uani 1 1 d . . .
H5A H 0.4110 -0.1877 0.2251 0.097 Uiso 1 1 calc R . .
H5B H 0.3172 -0.2464 0.2285 0.097 Uiso 1 1 calc R . .
H5C H 0.2828 -0.1868 0.2062 0.097 Uiso 1 1 calc R . .
C3 C 0.5178(6) -0.2924(4) 0.19874(19) 0.122(4) Uani 1 1 d . . .
H3A H 0.5563 -0.3127 0.1812 0.183 Uiso 1 1 calc R . .
H3B H 0.4889 -0.3261 0.2126 0.183 Uiso 1 1 calc R . .
H3C H 0.5773 -0.2648 0.2099 0.183 Uiso 1 1 calc R . .
C4 C 0.3107(6) -0.2966(3) 0.16992(19) 0.088(2) Uani 1 1 d . . .
H4A H 0.2413 -0.2706 0.1622 0.132 Uiso 1 1 calc R . .
H4B H 0.2824 -0.3290 0.1845 0.132 Uiso 1 1 calc R . .
H4C H 0.3481 -0.3185 0.1527 0.132 Uiso 1 1 calc R . .
C39 C 0.1870(4) -0.0349(2) 0.17751(11) 0.0374(10) Uani 1 1 d . . .
H39 H 0.2472 -0.0446 0.1931 0.045 Uiso 1 1 calc R . .
C40 C 0.0686(4) -0.0180(3) 0.18646(13) 0.0498(13) Uani 1 1 d . . .
H40 H 0.0500 -0.0163 0.2076 0.060 Uiso 1 1 calc R . .
C41 C -0.0216(4) -0.0037(3) 0.16315(14) 0.0532(14) Uani 1 1 d . . .
H41 H -0.1022 0.0070 0.1684 0.064 Uiso 1 1 calc R . .
C42 C 0.0102(4) -0.0058(3) 0.13248(13) 0.0501(13) Uani 1 1 d . . .
H42 H -0.0484 0.0041 0.1165 0.060 Uiso 1 1 calc R . .
C43 C 0.1313(4) -0.0227(2) 0.12539(11) 0.0357(10) Uani 1 1 d . . .
H43 H 0.1522 -0.0236 0.1044 0.043 Uiso 1 1 calc R . .
C28 C 0.8132(4) -0.1717(2) 0.16401(11) 0.0394(10) Uani 1 1 d . . .
H28 H 0.7429 -0.1683 0.1759 0.047 Uiso 1 1 calc R . .
C27 C 0.9302(5) -0.1738(3) 0.17927(14) 0.0580(15) Uani 1 1 d . . .
H27 H 0.9375 -0.1725 0.2011 0.070 Uiso 1 1 calc R . .
C26 C 1.0345(5) -0.1778(3) 0.16184(16) 0.0638(17) Uani 1 1 d . . .
H26 H 1.1134 -0.1790 0.1716 0.077 Uiso 1 1 calc R . .
C25 C 1.0201(4) -0.1799(2) 0.12999(14) 0.0512(13) Uani 1 1 d . . .
H25 H 1.0895 -0.1823 0.1177 0.061 Uiso 1 1 calc R . .
C24 C 0.9025(4) -0.1784(2) 0.11603(12) 0.0403(11) Uani 1 1 d . . .
H24 H 0.8940 -0.1801 0.0942 0.048 Uiso 1 1 calc R . .
C33 C 0.6894(3) -0.32113(19) 0.11438(11) 0.0321(9) Uani 1 1 d . . .
H33 H 0.6995 -0.3110 0.1357 0.038 Uiso 1 1 calc R . .
C32 C 0.7106(4) -0.3851(2) 0.10500(11) 0.0345(10) Uani 1 1 d . . .
H32 H 0.7350 -0.4171 0.1197 0.041 Uiso 1 1 calc R . .
C31 C 0.6955(4) -0.4011(2) 0.07388(13) 0.0434(12) Uani 1 1 d . . .
H31 H 0.7090 -0.4441 0.0671 0.052 Uiso 1 1 calc R . .
C29 C 0.6405(4) -0.2888(2) 0.06385(10) 0.0359(10) Uani 1 1 d . . .
H29 H 0.6166 -0.2560 0.0495 0.043 Uiso 1 1 calc R . .
C30 C 0.6598(4) -0.3521(2) 0.05278(12) 0.0438(12) Uani 1 1 d . . .
H30 H 0.6489 -0.3615 0.0314 0.053 Uiso 1 1 calc R . .
N1 N 0.7995(3) -0.17457(16) 0.13273(8) 0.0277(7) Uani 1 1 d . . .
N2 N 0.4103(3) 0.03596(16) 0.11607(8) 0.0277(7) Uani 1 1 d . . .
N5 N 0.6547(3) -0.27256(16) 0.09428(8) 0.0281(7) Uani 1 1 d . . .
N6 N 0.2188(3) -0.03791(16) 0.14744(8) 0.0277(7) Uani 1 1 d . . .
O3 O 0.4564(2) -0.18216(13) 0.08410(6) 0.0295(6) Uani 1 1 d . . .
O2 O 0.3316(2) -0.09539(13) 0.09226(6) 0.0270(6) Uani 1 1 d . . .
O8 O 0.7009(2) -0.14377(13) 0.06872(6) 0.0271(6) Uani 1 1 d . . .
O9 O 0.6510(4) -0.03780(15) 0.06982(9) 0.0653(12) Uani 1 1 d . . .
O6 O 0.4669(2) -0.02724(14) 0.17787(6) 0.0273(6) Uani 1 1 d . . .
O7 O 0.6718(2) -0.02504(15) 0.17236(7) 0.0359(7) Uani 1 1 d . . .
O1 O 0.5814(2) -0.08018(13) 0.12216(7) 0.0216(5) Uani 1 1 d . . .
O5 O 0.5505(2) -0.21184(13) 0.14972(6) 0.0305(6) Uani 1 1 d . . .
O4 O 0.3767(2) -0.15233(13) 0.15643(7) 0.0313(6) Uani 1 1 d . . .
Ni2 Ni 0.39988(4) -0.06227(2) 0.134769(11) 0.02193(12) Uani 1 1 d . A .
Ni1 Ni 0.62071(4) -0.17634(2) 0.109467(11) 0.02191(12) Uani 1 1 d . A .
C23 C 0.4737(9) 0.0223(6) 0.2368(2) 0.0667(16) Uani 0.587(4) 1 d P A 1
H23A H 0.4284 0.0544 0.2242 0.100 Uiso 0.587(4) 1 calc PR A 1
H23B H 0.4903 0.0398 0.2575 0.100 Uiso 0.587(4) 1 calc PR A 1
H23C H 0.4251 -0.0174 0.2381 0.100 Uiso 0.587(4) 1 calc PR A 1
C22 C 0.6732(9) -0.0443(6) 0.2392(2) 0.0667(16) Uani 0.587(4) 1 d P A 1
H22A H 0.6302 -0.0860 0.2391 0.100 Uiso 0.587(4) 1 calc PR A 1
H22B H 0.6897 -0.0303 0.2605 0.100 Uiso 0.587(4) 1 calc PR A 1
H22C H 0.7503 -0.0492 0.2289 0.100 Uiso 0.587(4) 1 calc PR A 1
C21 C 0.6742(8) 0.0752(6) 0.2207(2) 0.0667(16) Uani 0.587(4) 1 d P A 1
H21A H 0.7495 0.0670 0.2100 0.100 Uiso 0.587(4) 1 calc PR A 1
H21B H 0.6944 0.0901 0.2417 0.100 Uiso 0.587(4) 1 calc PR A 1
H21C H 0.6263 0.1086 0.2096 0.100 Uiso 0.587(4) 1 calc PR A 1
C19 C 0.7233(9) 0.0154(8) 0.2339(3) 0.0667(16) Uani 0.413(4) 1 d PD A 2
H19A H 0.7681 -0.0252 0.2311 0.100 Uiso 0.413(4) 1 calc PR A 2
H19B H 0.7244 0.0264 0.2559 0.100 Uiso 0.413(4) 1 calc PR A 2
H19C H 0.7619 0.0503 0.2225 0.100 Uiso 0.413(4) 1 calc PR A 2
C20 C 0.5362(11) -0.0507(6) 0.2419(3) 0.0667(16) Uani 0.413(4) 1 d PD A 2
H20A H 0.4518 -0.0586 0.2347 0.100 Uiso 0.413(4) 1 calc PR A 2
H20B H 0.5380 -0.0384 0.2637 0.100 Uiso 0.413(4) 1 calc PR A 2
H20C H 0.5844 -0.0903 0.2394 0.100 Uiso 0.413(4) 1 calc PR A 2
C18 C 0.5059(12) 0.0638(7) 0.2278(3) 0.0667(16) Uani 0.413(4) 1 d PD A 2
H18A H 0.5359 0.1030 0.2179 0.100 Uiso 0.413(4) 1 calc PR A 2
H18B H 0.5019 0.0713 0.2500 0.100 Uiso 0.413(4) 1 calc PR A 2
H18C H 0.4244 0.0532 0.2192 0.100 Uiso 0.413(4) 1 calc PR A 2
C70 C 1.0147(13) 0.5580(8) 0.2261(5) 0.076(2) Uani 0.587(4) 1 d P A 1
H70A H 1.0281 0.5119 0.2306 0.114 Uiso 0.587(4) 1 calc PR A 1
H70B H 1.0100 0.5822 0.2454 0.114 Uiso 0.587(4) 1 calc PR A 1
H70C H 1.0825 0.5747 0.2144 0.114 Uiso 0.587(4) 1 calc PR A 1
C69 C 0.8780(10) 0.6390(6) 0.1948(2) 0.076(2) Uani 0.587(4) 1 d P A 1
H69A H 0.9531 0.6538 0.1855 0.114 Uiso 0.587(4) 1 calc PR A 1
H69B H 0.8589 0.6675 0.2120 0.114 Uiso 0.587(4) 1 calc PR A 1
H69C H 0.8108 0.6401 0.1792 0.114 Uiso 0.587(4) 1 calc PR A 1
C68 C 0.7903(9) 0.5550(6) 0.2271(2) 0.076(2) Uani 0.587(4) 1 d P A 1
H68A H 0.7155 0.5706 0.2164 0.114 Uiso 0.587(4) 1 calc PR A 1
H68B H 0.8033 0.5787 0.2465 0.114 Uiso 0.587(4) 1 calc PR A 1
H68C H 0.7826 0.5086 0.2314 0.114 Uiso 0.587(4) 1 calc PR A 1
C66 C 0.8006(14) 0.6188(7) 0.2039(3) 0.076(2) Uani 0.413(4) 1 d PD A 2
H66A H 0.8236 0.6495 0.1879 0.114 Uiso 0.413(4) 1 calc PR A 2
H66B H 0.7948 0.6417 0.2236 0.114 Uiso 0.413(4) 1 calc PR A 2
H66C H 0.7216 0.5993 0.1981 0.114 Uiso 0.413(4) 1 calc PR A 2
C67 C 1.0200(16) 0.5763(11) 0.2244(6) 0.076(2) Uani 0.413(4) 1 d PD A 2
H67A H 1.0634 0.5348 0.2261 0.114 Uiso 0.413(4) 1 calc PR A 2
H67B H 1.0067 0.5932 0.2451 0.114 Uiso 0.413(4) 1 calc PR A 2
H67C H 1.0687 0.6073 0.2131 0.114 Uiso 0.413(4) 1 calc PR A 2
C65 C 0.8191(13) 0.5144(7) 0.2297(3) 0.076(2) Uani 0.413(4) 1 d PD A 2
H65A H 0.7341 0.5114 0.2220 0.114 Uiso 0.413(4) 1 calc PR A 2
H65B H 0.8217 0.5304 0.2509 0.114 Uiso 0.413(4) 1 calc PR A 2
H65C H 0.8568 0.4713 0.2291 0.114 Uiso 0.413(4) 1 calc PR A 2
C46 C 1.1287(8) 0.2234(4) 0.0708(2) 0.047(2) Uani 0.587(4) 1 d P A 1
H46A H 1.1697 0.2234 0.0913 0.071 Uiso 0.587(4) 1 calc PR A 1
H46B H 1.1784 0.1996 0.0564 0.071 Uiso 0.587(4) 1 calc PR A 1
H46C H 1.0489 0.2024 0.0719 0.071 Uiso 0.587(4) 1 calc PR A 1
C51 C 1.1427(12) 0.3842(7) 0.0286(2) 0.058(4) Uani 0.413(4) 1 d P A 2
H51A H 1.0688 0.4090 0.0231 0.087 Uiso 0.413(4) 1 calc PR A 2
H51B H 1.1815 0.3701 0.0098 0.087 Uiso 0.413(4) 1 calc PR A 2
H51C H 1.1994 0.4116 0.0408 0.087 Uiso 0.413(4) 1 calc PR A 2
C49 C 1.1089(11) 0.3246(7) 0.0476(3) 0.0325(17) Uani 0.413(4) 1 d P A 2
C48 C 1.0208(19) 0.2917(9) 0.0281(5) 0.045(5) Uani 0.57(4) 1 d P A 1
H48A H 0.9450 0.2694 0.0328 0.067 Uiso 0.57(4) 1 calc PR A 1
H48B H 1.0617 0.2678 0.0119 0.067 Uiso 0.57(4) 1 calc PR A 1
H48C H 1.0020 0.3357 0.0208 0.067 Uiso 0.57(4) 1 calc PR A 1
C47 C 1.2382(13) 0.3243(17) 0.0528(4) 0.066(5) Uani 0.57(4) 1 d P A 1
H47A H 1.2285 0.3691 0.0455 0.099 Uiso 0.57(4) 1 calc PR A 1
H47B H 1.2766 0.2984 0.0369 0.099 Uiso 0.57(4) 1 calc PR A 1
H47C H 1.2898 0.3237 0.0717 0.099 Uiso 0.57(4) 1 calc PR A 1
C52 C 1.029(3) 0.282(2) 0.0313(9) 0.103(14) Uani 0.43(4) 1 d P A 2
H52A H 1.0112 0.2449 0.0443 0.155 Uiso 0.43(4) 1 calc PR A 2
H52B H 1.0665 0.2677 0.0125 0.155 Uiso 0.43(4) 1 calc PR A 2
H52C H 0.9525 0.3052 0.0259 0.155 Uiso 0.43(4) 1 calc PR A 2
C50 C 1.226(2) 0.286(2) 0.0583(7) 0.067(8) Uani 0.43(4) 1 d P A 2
H50A H 1.2787 0.3143 0.0712 0.101 Uiso 0.43(4) 1 calc PR A 2
H50B H 1.2691 0.2722 0.0402 0.101 Uiso 0.43(4) 1 calc PR A 2
H50C H 1.2021 0.2482 0.0702 0.101 Uiso 0.43(4) 1 calc PR A 2
H10A H 0.830(4) 0.440(2) 0.1039(11) 0.034(9) Uiso 1 1 d U . .
H10B H 0.817(4) 0.451(2) 0.1337(11) 0.034(9) Uiso 1 1 d U . .
H1A H 0.620(5) -0.061(2) 0.1366(13) 0.051(11) Uiso 1 1 d U . .
H1B H 0.608(4) -0.062(2) 0.1056(13) 0.051(11) Uiso 1 1 d U . .

loop_
_atom_site_aniso_label
_atom_site_aniso_U_11
_atom_site_aniso_U_22
_atom_site_aniso_U_33
_atom_site_aniso_U_23
_atom_site_aniso_U_13
_atom_site_aniso_U_12
C62 0.048(3) 0.084(4) 0.037(3) -0.009(3) -0.003(2) 0.013(3)
C59 0.028(2) 0.043(3) 0.035(2) -0.014(2) -0.0078(18) 0.0093(18)
C61 0.050(3) 0.051(3) 0.055(3) -0.028(3) -0.019(2) 0.009(2)
C60 0.038(2) 0.048(3) 0.046(3) -0.016(2) -0.015(2) 0.012(2)
C58 0.026(2) 0.029(2) 0.036(2) -0.0060(18) -0.0054(17) 0.0064(17)
C86 0.025(2) 0.071(3) 0.049(3) 0.032(3) 0.001(2) -0.006(2)
C87 0.042(3) 0.117(6) 0.099(5) 0.083(5) -0.007(3) -0.021(3)
C88 0.052(4) 0.098(6) 0.159(9) 0.095(6) -0.021(4) -0.021(4)
C89 0.047(3) 0.035(3) 0.171(8) 0.033(4) 0.006(4) -0.013(2)
C90 0.032(2) 0.032(3) 0.095(4) 0.012(3) 0.001(3) -0.008(2)
C44 0.021(2) 0.049(3) 0.047(3) -0.023(2) -0.0020(18) 0.0085(19)
C45 0.027(2) 0.047(6) 0.023(5) -0.010(3) 0.005(3) 0.005(4)
C63 0.026(2) 0.055(3) 0.020(2) -0.0034(19) 0.0017(16) 0.0085(19)
C64 0.030(2) 0.097(4) 0.040(3) -0.035(3) -0.007(2) 0.024(3)
C53 0.027(2) 0.054(3) 0.046(3) 0.034(2) -0.0003(19) -0.001(2)
C54 0.037(3) 0.097(5) 0.063(4) 0.057(3) -0.007(2) -0.009(3)
C57 0.095(5) 0.054(4) 0.139(7) 0.040(4) -0.055(5) 0.000(4)
C55 0.060(4) 0.265(12) 0.141(8) 0.170(8) -0.028(4) -0.056(6)
C56 0.061(4) 0.132(6) 0.039(3) 0.030(4) -0.003(3) 0.011(4)
C85 0.0218(18) 0.038(2) 0.025(2) 0.0022(18) 0.0028(15) -0.0006(17)
C81 0.0252(19) 0.043(2) 0.024(2) -0.0079(18) 0.0058(16) -0.0050(18)
C71 0.026(2) 0.035(3) 0.163(7) 0.045(4) -0.011(3) -0.004(2)
C72 0.024(3) 0.039(4) 0.278(13) 0.069(6) -0.030(5) -0.011(3)
C73 0.030(3) 0.021(3) 0.390(19) 0.004(7) -0.041(6) -0.004(3)
C80 0.028(2) 0.026(2) 0.084(4) 0.003(2) 0.003(2) 0.0020(18)
C76 0.050(3) 0.074(4) 0.054(4) 0.020(3) 0.015(3) -0.004(3)
C84 0.028(2) 0.047(3) 0.027(2) -0.0004(19) -0.0049(17) -0.0053(19)
C83 0.023(2) 0.051(3) 0.041(3) 0.002(2) -0.0005(18) -0.0083(19)
C82 0.024(2) 0.054(3) 0.037(2) -0.001(2) 0.0101(18) -0.0055(19)
C74 0.033(3) 0.037(4) 0.246(11) -0.047(5) -0.019(4) 0.004(3)
C75 0.034(3) 0.033(3) 0.147(7) -0.027(4) -0.017(3) 0.005(2)
C77 0.073(4) 0.096(5) 0.070(4) 0.016(4) 0.035(4) -0.009(4)
C79 0.030(2) 0.032(3) 0.129(6) 0.003(3) 0.014(3) 0.002(2)
C78 0.062(4) 0.055(4) 0.113(6) 0.007(4) 0.048(4) -0.006(3)
N3 0.0207(16) 0.036(2) 0.053(2) 0.0139(18) 0.0064(16) -0.0024(15)
N4 0.0289(18) 0.0306(19) 0.053(2) 0.0110(18) 0.0068(17) -0.0031(15)
N7 0.0173(14) 0.0292(17) 0.0250(17) 0.0037(14) 0.0036(12) -0.0015(13)
N9 0.0220(18) 0.027(2) 0.117(4) 0.011(2) -0.009(2) -0.0033(16)
O14 0.0309(16) 0.0309(16) 0.070(2) -0.0189(16) 0.0054(15) -0.0017(13)
O13 0.0226(13) 0.0401(16) 0.0291(15) -0.0115(13) 0.0025(11) -0.0010(12)
O12 0.0297(16) 0.0476(19) 0.062(2) 0.0304(17) -0.0098(15) -0.0116(14)
O11 0.0273(14) 0.0509(19) 0.0385(17) 0.0211(15) -0.0040(13) -0.0065(13)
O18 0.0517(18) 0.0236(15) 0.0350(17) 0.0008(13) -0.0181(14) -0.0025(13)
O17 0.0344(15) 0.0279(15) 0.0430(18) -0.0041(13) -0.0089(13) -0.0030(12)
O15 0.0187(13) 0.064(2) 0.0319(16) -0.0206(15) 0.0006(11) 0.0019(13)
O16 0.0183(13) 0.0481(18) 0.0298(15) -0.0071(13) 0.0010(11) 0.0037(12)
O10 0.0212(13) 0.0232(14) 0.0228(14) 0.0019(11) -0.0015(11) 0.0020(11)
Ni4 0.0176(2) 0.0249(2) 0.0194(2) 0.00011(19) 0.00297(17) -0.00080(18)
Ni3 0.0210(2) 0.0202(3) 0.0454(3) 0.0053(2) -0.0030(2) -0.00089(19)
C11 0.039(2) 0.033(2) 0.027(2) 0.0042(18) 0.0130(18) 0.0127(19)
C12 0.038(2) 0.042(3) 0.028(2) 0.0058(19) 0.0134(18) 0.012(2)
C14 0.115(5) 0.064(4) 0.034(3) 0.002(3) 0.043(3) 0.027(4)
C15 0.040(3) 0.111(5) 0.072(4) -0.013(4) 0.026(3) -0.009(3)
C13 0.058(3) 0.067(4) 0.032(3) 0.019(2) 0.007(2) 0.011(3)
C38 0.033(2) 0.031(2) 0.038(2) 0.0045(19) -0.0040(18) 0.0023(18)
C34 0.028(2) 0.033(2) 0.047(3) -0.007(2) -0.0025(19) 0.0033(18)
C35 0.036(2) 0.023(2) 0.063(3) -0.005(2) -0.001(2) 0.0050(18)
C36 0.035(2) 0.025(2) 0.078(4) 0.011(2) -0.014(2) 0.0011(18)
C37 0.043(3) 0.038(3) 0.047(3) 0.014(2) -0.009(2) -0.001(2)
C6 0.0218(18) 0.0231(19) 0.028(2) -0.0007(16) 0.0003(15) -0.0046(15)
C7 0.0214(18) 0.046(3) 0.025(2) -0.0069(18) -0.0008(15) -0.0037(17)
C8 0.037(2) 0.056(3) 0.024(2) 0.003(2) 0.0029(18) 0.011(2)
C10 0.052(3) 0.058(3) 0.049(3) -0.020(3) 0.006(2) -0.030(3)
C9 0.028(2) 0.101(4) 0.034(3) -0.021(3) -0.0106(19) 0.015(3)
C17 0.037(2) 0.076(4) 0.029(2) -0.018(2) -0.0029(19) 0.015(2)
C16 0.0225(19) 0.033(2) 0.022(2) -0.0043(16) -0.0001(15) 0.0053(16)
C1 0.024(2) 0.035(2) 0.035(2) 0.0089(19) 0.0052(17) 0.0006(17)
C2 0.037(3) 0.068(4) 0.076(4) 0.044(3) 0.026(3) 0.019(3)
C5 0.056(3) 0.093(5) 0.046(3) 0.032(3) 0.008(3) 0.003(3)
C3 0.071(4) 0.162(8) 0.138(7) 0.128(6) 0.055(4) 0.059(5)
C4 0.075(4) 0.038(3) 0.154(7) 0.003(4) 0.053(5) -0.013(3)
C39 0.022(2) 0.048(3) 0.043(3) 0.000(2) 0.0043(18) 0.0006(18)
C40 0.026(2) 0.071(4) 0.053(3) -0.009(3) 0.010(2) 0.004(2)
C41 0.022(2) 0.063(3) 0.076(4) -0.004(3) 0.007(2) 0.011(2)
C42 0.025(2) 0.057(3) 0.069(4) 0.000(3) -0.005(2) 0.012(2)
C43 0.026(2) 0.038(2) 0.042(3) 0.004(2) -0.0038(18) 0.0052(18)
C28 0.040(2) 0.044(3) 0.033(2) 0.000(2) -0.0103(19) 0.002(2)
C27 0.059(3) 0.060(3) 0.052(3) -0.005(3) -0.025(3) 0.005(3)
C26 0.036(3) 0.055(3) 0.097(5) -0.010(3) -0.029(3) 0.006(2)
C25 0.026(2) 0.046(3) 0.082(4) -0.007(3) -0.004(2) 0.002(2)
C24 0.028(2) 0.037(2) 0.055(3) -0.004(2) 0.000(2) 0.0046(19)
C33 0.0245(19) 0.026(2) 0.045(3) 0.0083(19) 0.0010(17) 0.0021(16)
C32 0.024(2) 0.025(2) 0.054(3) 0.009(2) 0.0002(19) 0.0022(16)
C31 0.028(2) 0.019(2) 0.082(4) -0.007(2) -0.007(2) 0.0011(17)
C29 0.040(2) 0.027(2) 0.039(3) -0.0045(19) -0.0143(19) 0.0096(18)
C30 0.044(3) 0.030(2) 0.056(3) -0.017(2) -0.021(2) 0.009(2)
N1 0.0263(16) 0.0252(17) 0.0315(18) -0.0011(14) -0.0008(14) 0.0008(14)
N2 0.0230(16) 0.0245(17) 0.035(2) -0.0013(15) -0.0014(14) 0.0029(13)
N5 0.0261(16) 0.0251(17) 0.0326(19) 0.0009(14) -0.0060(14) 0.0037(13)
N6 0.0178(15) 0.0250(17) 0.040(2) 0.0036(15) -0.0016(14) 0.0003(13)
O3 0.0284(14) 0.0290(15) 0.0305(15) -0.0072(12) -0.0056(11) 0.0036(12)
O2 0.0263(13) 0.0245(14) 0.0298(15) -0.0008(12) -0.0056(11) 0.0032(11)
O8 0.0344(15) 0.0231(14) 0.0244(14) -0.0006(11) 0.0056(11) 0.0067(11)
O9 0.117(3) 0.0299(17) 0.054(2) 0.0141(16) 0.058(2) 0.0290(19)
O6 0.0184(12) 0.0412(16) 0.0225(14) -0.0046(12) 0.0027(10) 0.0029(11)
O7 0.0185(13) 0.0564(19) 0.0329(16) -0.0219(14) 0.0027(11) -0.0012(13)
O1 0.0234(13) 0.0219(14) 0.0199(14) -0.0020(11) 0.0052(11) -0.0006(11)
O5 0.0279(14) 0.0336(15) 0.0302(15) 0.0067(12) 0.0029(12) 0.0043(12)
O4 0.0268(14) 0.0281(15) 0.0392(17) 0.0088(13) 0.0037(12) 0.0027(12)
Ni2 0.0177(2) 0.0246(2) 0.0233(2) -0.0008(2) -0.00112(18) 0.00199(19)
Ni1 0.0237(2) 0.0204(2) 0.0215(2) 0.00043(19) -0.00116(19) 0.00292(19)
C23 0.053(3) 0.110(5) 0.036(3) -0.032(3) -0.012(2) 0.015(3)
C22 0.053(3) 0.110(5) 0.036(3) -0.032(3) -0.012(2) 0.015(3)
C21 0.053(3) 0.110(5) 0.036(3) -0.032(3) -0.012(2) 0.015(3)
C19 0.053(3) 0.110(5) 0.036(3) -0.032(3) -0.012(2) 0.015(3)
C20 0.053(3) 0.110(5) 0.036(3) -0.032(3) -0.012(2) 0.015(3)
C18 0.053(3) 0.110(5) 0.036(3) -0.032(3) -0.012(2) 0.015(3)
C70 0.068(3) 0.103(5) 0.055(3) -0.048(4) -0.014(2) 0.031(3)
C69 0.068(3) 0.103(5) 0.055(3) -0.048(4) -0.014(2) 0.031(3)
C68 0.068(3) 0.103(5) 0.055(3) -0.048(4) -0.014(2) 0.031(3)
C66 0.068(3) 0.103(5) 0.055(3) -0.048(4) -0.014(2) 0.031(3)
C67 0.068(3) 0.103(5) 0.055(3) -0.048(4) -0.014(2) 0.031(3)
C65 0.068(3) 0.103(5) 0.055(3) -0.048(4) -0.014(2) 0.031(3)
C46 0.045(5) 0.047(5) 0.050(5) -0.012(4) 0.000(4) 0.018(4)
C51 0.054(7) 0.106(11) 0.015(5) -0.010(6) 0.008(5) 0.022(7)
C49 0.027(2) 0.047(6) 0.023(5) -0.010(3) 0.005(3) 0.005(4)
C48 0.057(11) 0.052(8) 0.024(6) 0.004(6) -0.012(6) -0.002(6)
C47 0.043(6) 0.093(14) 0.065(8) -0.051(9) 0.027(5) -0.007(8)
C52 0.035(12) 0.21(3) 0.07(2) -0.07(2) -0.009(12) 0.053(17)
C50 0.030(8) 0.085(18) 0.086(13) -0.056(13) -0.008(8) 0.027(10)

loop_
_atom_type_symbol
_atom_type_description
_atom_type_scat_dispersion_real
_atom_type_scat_dispersion_imag
_atom_type_scat_source
C C 0.0033 0.0016 'International Tables Vol C Tables 4.2.6.8 and 6.1.1.4'
H H 0.0000 0.0000 'International Tables Vol C Tables 4.2.6.8 and 6.1.1.4'
N N 0.0061 0.0033 'International Tables Vol C Tables 4.2.6.8 and 6.1.1.4'
Ni Ni 0.3393 1.1124 'International Tables Vol C Tables 4.2.6.8 and 6.1.1.4'
O O 0.0106 0.0060 'International Tables Vol C Tables 4.2.6.8 and 6.1.1.4'

loop_
_geom_angle_atom_site_label_1
_geom_angle_atom_site_label_2
_geom_angle_atom_site_label_3
_geom_angle
H62A C62 H62B 109.5
H62A C62 H62C 109.5
H62B C62 H62C 109.5
C59 C62 H62A 109.5
C59 C62 H62B 109.5
C59 C62 H62C 109.5
C62 C59 C61 110.8(4)
C62 C59 C60 109.5(4)
C62 C59 C58 109.9(4)
C61 C59 C60 109.8(4)
C61 C59 C58 110.3(4)
C60 C59 C58 106.4(3)
C59 C61 H61A 109.5
C59 C61 H61B 109.5
C59 C61 H61C 109.5
H61A C61 H61B 109.5
H61A C61 H61C 109.5
H61B C61 H61C 109.5
C59 C60 H60A 109.5
C59 C60 H60B 109.5
C59 C60 H60C 109.5
H60A C60 H60B 109.5
H60A C60 H60C 109.5
H60B C60 H60C 109.5
O18 C58 C59 116.9(4)
O17 C58 C59 118.4(4)
O17 C58 O18 124.7(4)
C87 C86 H86 118.3
N3 C86 H86 118.3
N3 C86 C87 123.3(6)
C86 C87 H87 120.1
C88 C87 C86 119.9(7)
C88 C87 H87 120.1
C87 C88 H88 120.7
C87 C88 C89 118.6(6)
C89 C88 H88 120.7
C88 C89 H89 120.3
C88 C89 C90 119.4(6)
C90 C89 H89 120.3
C89 C90 H90 119.2
N3 C90 C89 121.6(6)
N3 C90 H90 119.2
C45 C44 C49 27.5(4)
O14 C44 C45 109.9(5)
O14 C44 O13 127.2(4)
O14 C44 C49 124.2(6)
O13 C44 C45 122.3(5)
O13 C44 C49 106.9(6)
C44 C45 C46 113.4(6)
C44 C45 C48 106.6(9)
C44 C45 C47 109.6(10)
C46 C45 C48 106.3(9)
C47 C45 C46 108.7(14)
C47 C45 C48 112.4(12)
O15 C63 C64 117.0(4)
O16 C63 C64 117.8(3)
O16 C63 O15 125.2(4)
C63 C64 C69 105.3(5)
C63 C64 C65 97.7(6)
C70 C64 C63 110.4(7)
C70 C64 C69 112.1(9)
C70 C64 C67 14.6(15)
C70 C64 C65 93.3(11)
C69 C64 C65 136.3(7)
C68 C64 C63 114.7(6)
C68 C64 C70 109.9(10)
C68 C64 C69 104.3(7)
C68 C64 C66 67.1(8)
C68 C64 C67 115.6(13)
C68 C64 C65 32.0(6)
C66 C64 C63 111.1(6)
C66 C64 C70 134.8(9)
C66 C64 C69 38.7(7)
C66 C64 C67 122.9(10)
C66 C64 C65 98.3(9)
C67 C64 C63 116.4(10)
C67 C64 C69 97.6(11)
C67 C64 C65 105.0(13)
O12 C53 C54 116.4(4)
O11 C53 C54 117.3(4)
O11 C53 O12 126.3(4)
C57 C54 C53 106.4(5)
C55 C54 C53 111.0(4)
C55 C54 C57 111.6(6)
C56 C54 C53 109.5(5)
C56 C54 C57 109.3(5)
C56 C54 C55 109.0(6)
C54 C57 H57A 109.5
C54 C57 H57B 109.5
C54 C57 H57C 109.5
H57A C57 H57B 109.5
H57A C57 H57C 109.5
H57B C57 H57C 109.5
C54 C55 H55A 109.5
C54 C55 H55B 109.5
C54 C55 H55C 109.5
H55A C55 H55B 109.5
H55A C55 H55C 109.5
H55B C55 H55C 109.5
C54 C56 H56A 109.5
C54 C56 H56B 109.5
C54 C56 H56C 109.5
H56A C56 H56B 109.5
H56A C56 H56C 109.5
H56B C56 H56C 109.5
C84 C85 H85 118.4
N7 C85 H85 118.4
N7 C85 C84 123.2(4)
C82 C81 H81 118.5
N7 C81 H81 118.5
N7 C81 C82 122.9(4)
C72 C71 H71 119.8
N9 C71 H71 119.8
N9 C71 C72 120.4(8)
C71 C72 H72 119.2
C73 C72 C71 121.6(9)
C73 C72 H72 119.2
C72 C73 H73 121.3
C72 C73 C74 117.5(7)
C74 C73 H73 121.3
C79 C80 H80 119.2
N4 C80 H80 119.2
N4 C80 C79 121.6(6)
C77 C76 H76 118.6
N4 C76 H76 118.6
N4 C76 C77 122.8(6)
C85 C84 H84 120.2
C85 C84 C83 119.6(4)
C83 C84 H84 120.2
C84 C83 H83 121.2
C82 C83 C84 117.7(4)
C82 C83 H83 121.2
C81 C82 H82 120.2
C83 C82 C81 119.7(4)
C83 C82 H82 120.2
C73 C74 H74 119.7
C73 C74 C75 120.7(9)
C75 C74 H74 119.7
C74 C75 H75 119.5
N9 C75 C74 121.0(8)
N9 C75 H75 119.5
C76 C77 H77 120.5
C78 C77 C76 118.9(7)
C78 C77 H77 120.5
C80 C79 H79 120.4
C78 C79 C80 119.1(5)
C78 C79 H79 120.4
C77 C78 H78 120.2
C79 C78 C77 119.7(6)
C79 C78 H78 120.2
C86 N3 Ni4 121.8(3)
C90 N3 C86 117.2(4)
C90 N3 Ni4 120.9(4)
C80 N4 Ni3 120.3(4)
C76 N4 C80 117.8(4)
C76 N4 Ni3 121.7(3)
C85 N7 Ni4 121.5(2)
C81 N7 C85 116.9(3)
C81 N7 Ni4 121.5(3)
C71 N9 C75 118.9(5)
C71 N9 Ni3 121.3(5)
C75 N9 Ni3 119.7(4)
C44 O14 Ni3 139.3(3)
C44 O13 Ni4 129.3(3)
C53 O12 Ni3 134.0(3)
C53 O11 Ni4 133.3(3)
C58 O17 Ni3 127.7(3)
C63 O15 Ni4 130.1(3)
Ni4 O10 H10A 114(3)
Ni4 O10 H10B 108(3)
Ni3 O10 Ni4 115.72(12)
Ni3 O10 H10A 100(3)
Ni3 O10 H10B 116(3)
H10A O10 H10B 102(4)
N7 Ni4 N3 86.63(12)
O13 Ni4 N3 89.24(14)
O13 Ni4 N7 89.95(11)
O13 Ni4 O11 93.45(13)
O13 Ni4 O15 177.97(11)
O13 Ni4 O10 92.21(11)
O11 Ni4 N3 174.64(13)
O11 Ni4 N7 88.74(11)
O11 Ni4 O15 87.42(13)
O11 Ni4 O10 95.55(11)
O15 Ni4 N3 89.75(14)
O15 Ni4 N7 88.24(11)
O15 Ni4 O10 89.52(11)
O10 Ni4 N3 88.97(11)
O10 Ni4 N7 175.07(11)
N9 Ni3 N4 90.65(16)
O14 Ni3 N4 175.28(14)
O14 Ni3 N9 86.39(15)
O14 Ni3 O17 86.79(13)
O14 Ni3 O10 89.73(11)
O12 Ni3 N4 87.84(14)
O12 Ni3 N9 88.68(16)
O12 Ni3 O14 95.76(14)
O12 Ni3 O17 175.43(11)
O12 Ni3 O10 91.80(12)
O17 Ni3 N4 89.42(14)
O17 Ni3 N9 87.69(15)
O17 Ni3 O10 92.01(11)
O10 Ni3 N4 93.21(12)
O10 Ni3 N9 176.13(16)
O8 C11 C12 118.7(3)
O9 C11 C12 116.3(4)
O9 C11 O8 125.0(4)
C14 C12 C11 111.1(4)
C14 C12 C13 110.1(4)
C15 C12 C11 106.9(4)
C15 C12 C14 110.4(4)
C15 C12 C13 109.7(4)
C13 C12 C11 108.5(3)
C12 C14 H14A 109.5
C12 C14 H14B 109.5
C12 C14 H14C 109.5
H14A C14 H14B 109.5
H14A C14 H14C 109.5
H14B C14 H14C 109.5
C12 C15 H15A 109.5
C12 C15 H15B 109.5
C12 C15 H15C 109.5
H15A C15 H15B 109.5
H15A C15 H15C 109.5
H15B C15 H15C 109.5
C12 C13 H13A 109.5
C12 C13 H13B 109.5
C12 C13 H13C 109.5
H13A C13 H13B 109.5
H13A C13 H13C 109.5
H13B C13 H13C 109.5
C37 C38 H38 118.7
N2 C38 H38 118.7
N2 C38 C37 122.7(4)
C35 C34 H34 118.5
N2 C34 H34 118.5
N2 C34 C35 122.9(4)
C34 C35 H35 120.6
C36 C35 C34 118.9(4)
C36 C35 H35 120.6
C35 C36 H36 120.4
C35 C36 C37 119.1(4)
C37 C36 H36 120.4
C38 C37 H37 120.5
C36 C37 C38 118.9(5)
C36 C37 H37 120.5
O3 C6 C7 115.4(3)
O3 C6 O2 127.5(3)
O2 C6 C7 117.1(3)
C8 C7 C6 107.1(3)
C8 C7 C9 109.2(4)
C10 C7 C6 108.8(4)
C10 C7 C8 109.8(4)
C10 C7 C9 110.7(4)
C9 C7 C6 111.2(3)
C7 C8 H8A 109.5
C7 C8 H8B 109.5
C7 C8 H8C 109.5
H8A C8 H8B 109.5
H8A C8 H8C 109.5
H8B C8 H8C 109.5
C7 C10 H10C 109.5
C7 C10 H10D 109.5
C7 C10 H10E 109.5
H10C C10 H10D 109.5
H10C C10 H10E 109.5
H10D C10 H10E 109.5
C7 C9 H9A 109.5
C7 C9 H9B 109.5
C7 C9 H9C 109.5
H9A C9 H9B 109.5
H9A C9 H9C 109.5
H9B C9 H9C 109.5
C16 C17 C21 105.7(5)
C16 C17 C20 104.2(5)
C23 C17 C16 113.4(5)
C23 C17 C22 115.0(7)
C23 C17 C21 108.2(7)
C23 C17 C20 64.3(7)
C23 C17 C18 38.6(7)
C22 C17 C16 106.6(5)
C22 C17 C21 107.5(6)
C22 C17 C20 57.4(6)
C19 C17 C16 115.5(6)
C19 C17 C23 130.9(7)
C19 C17 C22 53.3(7)
C19 C17 C21 54.3(7)
C19 C17 C20 106.4(8)
C19 C17 C18 116.4(8)
C20 C17 C21 149.5(6)
C18 C17 C16 110.0(6)
C18 C17 C22 141.8(7)
C18 C17 C21 72.6(7)
C18 C17 C20 102.6(8)
O6 C16 C17 116.3(3)
O7 C16 C17 118.4(3)
O7 C16 O6 125.3(4)
O5 C1 C2 116.1(4)
O5 C1 O4 127.3(4)
O4 C1 C2 116.6(3)
C1 C2 C4 106.7(5)
C5 C2 C1 109.9(4)
C5 C2 C4 109.9(4)
C3 C2 C1 110.9(4)
C3 C2 C5 110.6(6)
C3 C2 C4 108.7(6)
C2 C5 H5A 109.5
C2 C5 H5B 109.5
C2 C5 H5C 109.5
H5A C5 H5B 109.5
H5A C5 H5C 109.5
H5B C5 H5C 109.5
C2 C3 H3A 109.5
C2 C3 H3B 109.5
C2 C3 H3C 109.5
H3A C3 H3B 109.5
H3A C3 H3C 109.5
H3B C3 H3C 109.5
C2 C4 H4A 109.5
C2 C4 H4B 109.5
C2 C4 H4C 109.5
H4A C4 H4B 109.5
H4A C4 H4C 109.5
H4B C4 H4C 109.5
C40 C39 H39 118.4
N6 C39 H39 118.4
N6 C39 C40 123.2(4)
C39 C40 H40 120.8
C39 C40 C41 118.5(5)
C41 C40 H40 120.8
C40 C41 H41 120.6
C42 C41 C40 118.9(4)
C42 C41 H41 120.6
C41 C42 H42 120.4
C41 C42 C43 119.2(4)
C43 C42 H42 120.4
C42 C43 H43 118.6
N6 C43 C42 122.8(4)
N6 C43 H43 118.6
C27 C28 H28 119.2
N1 C28 H28 119.2
N1 C28 C27 121.6(5)
C28 C27 H27 120.2
C26 C27 C28 119.5(5)
C26 C27 H27 120.2
C27 C26 H26 120.7
C25 C26 C27 118.6(4)
C25 C26 H26 120.7
C26 C25 H25 120.2
C26 C25 C24 119.7(5)
C24 C25 H25 120.2
C25 C24 H24 118.8
N1 C24 C25 122.5(5)
N1 C24 H24 118.8
C32 C33 H33 118.4
N5 C33 H33 118.4
N5 C33 C32 123.1(4)
C33 C32 H32 120.3
C31 C32 C33 119.3(4)
C31 C32 H32 120.3
C32 C31 H31 120.7
C32 C31 C30 118.6(4)
C30 C31 H31 120.7
C30 C29 H29 118.5
N5 C29 H29 118.5
N5 C29 C30 123.0(4)
C31 C30 C29 118.9(5)
C31 C30 H30 120.5
C29 C30 H30 120.5
C28 N1 C24 118.1(4)
C28 N1 Ni1 121.7(3)
C24 N1 Ni1 120.2(3)
C38 N2 C34 117.4(4)
C38 N2 Ni2 122.7(3)
C34 N2 Ni2 119.8(3)
C33 N5 Ni1 122.0(3)
C29 N5 C33 117.0(4)
C29 N5 Ni1 120.9(3)
C39 N6 Ni2 122.1(3)
C43 N6 C39 117.4(3)
C43 N6 Ni2 120.5(3)
C6 O3 Ni1 137.9(2)
C6 O2 Ni2 127.3(2)
C11 O8 Ni1 127.8(2)
C16 O6 Ni2 130.2(2)
Ni2 O1 H1A 100(3)
Ni2 O1 H1B 119(3)
Ni1 O1 Ni2 115.88(12)
Ni1 O1 H1A 122(4)
Ni1 O1 H1B 97(3)
H1A O1 H1B 103(5)
C1 O5 Ni1 130.6(3)
C1 O4 Ni2 132.6(2)
N6 Ni2 N2 86.65(12)
O2 Ni2 N2 89.81(12)
O2 Ni2 N6 90.04(12)
O2 Ni2 O6 178.97(11)
O2 Ni2 O1 91.24(11)
O2 Ni2 O4 93.52(11)
O6 Ni2 N2 89.48(12)
O6 Ni2 N6 89.17(11)
O6 Ni2 O1 89.51(10)
O1 Ni2 N2 90.08(11)
O1 Ni2 N6 176.49(12)
O4 Ni2 N2 173.52(12)
O4 Ni2 N6 87.78(11)
O4 Ni2 O6 87.12(11)
O4 Ni2 O1 95.41(10)
N5 Ni1 N1 89.62(12)
O3 Ni1 N1 175.08(12)
O3 Ni1 N5 86.63(11)
O3 Ni1 O8 87.52(11)
O3 Ni1 O1 90.59(10)
O8 Ni1 N1 89.12(12)
O8 Ni1 N5 87.27(12)
O1 Ni1 N1 93.07(11)
O1 Ni1 N5 176.77(12)
O1 Ni1 O8 90.98(10)
O5 Ni1 N1 88.48(12)
O5 Ni1 N5 90.47(12)
O5 Ni1 O3 94.72(11)
O5 Ni1 O8 176.72(10)
O5 Ni1 O1 91.39(11)
C17 C23 H23A 109.5
C17 C23 H23B 109.5
C17 C23 H23C 109.5
C17 C22 H22A 109.5
C17 C22 H22B 109.5
C17 C22 H22C 109.5
C17 C21 H21A 109.5
C17 C21 H21B 109.5
C17 C21 H21C 109.5
C17 C19 H19A 109.5
C17 C19 H19B 109.5
C17 C19 H19C 109.5
H19A C19 H19B 109.5
H19A C19 H19C 109.5
H19B C19 H19C 109.5
C17 C20 H20A 109.5
C17 C20 H20B 109.5
C17 C20 H20C 109.5
H20A C20 H20B 109.5
H20A C20 H20C 109.5
H20B C20 H20C 109.5
C17 C18 H18A 109.5
C17 C18 H18B 109.5
C17 C18 H18C 109.5
H18A C18 H18B 109.5
H18A C18 H18C 109.5
H18B C18 H18C 109.5
C64 C70 H70A 109.5
C64 C70 H70B 109.5
C64 C70 H70C 109.5
C64 C69 H69A 109.5
C64 C69 H69B 109.5
C64 C69 H69C 109.5
C64 C68 H68A 109.5
C64 C68 H68B 109.5
C64 C68 H68C 109.5
C64 C66 H66A 109.5
C64 C66 H66B 109.5
C64 C66 H66C 109.5
H66A C66 H66B 109.5
H66A C66 H66C 109.5
H66B C66 H66C 109.5
C64 C67 H67A 109.5
C64 C67 H67B 109.5
C64 C67 H67C 109.5
H67A C67 H67B 109.5
H67A C67 H67C 109.5
H67B C67 H67C 109.5
C64 C65 H65A 109.5
C64 C65 H65B 109.5
C64 C65 H65C 109.5
H65A C65 H65B 109.5
H65A C65 H65C 109.5
H65B C65 H65C 109.5
H51A C51 H51B 109.5
H51A C51 H51C 109.5
H51B C51 H51C 109.5
C49 C51 H51A 109.5
C49 C51 H51B 109.5
C49 C51 H51C 109.5
C51 C49 C44 116.9(9)
C51 C49 C50 111(2)
C52 C49 C44 106.6(16)
C52 C49 C51 113(2)
C52 C49 C50 109(3)
C50 C49 C44 100.2(13)
C49 C52 H52A 109.5
C49 C52 H52B 109.5
C49 C52 H52C 109.5
H52A C52 H52B 109.5
H52A C52 H52C 109.5
H52B C52 H52C 109.5
C49 C50 H50A 109.5
C49 C50 H50B 109.5
C49 C50 H50C 109.5
H50A C50 H50B 109.5
H50A C50 H50C 109.5
H50B C50 H50C 109.5

loop_
_geom_bond_atom_site_label_1
_geom_bond_atom_site_label_2
_geom_bond_distance
C62 H62A 0.9600
C62 H62B 0.9600
C62 H62C 0.9600
C62 C59 1.516(7)
C59 C61 1.526(6)
C59 C60 1.537(6)
C59 C58 1.542(5)
C61 H61A 0.9600
C61 H61B 0.9600
C61 H61C 0.9600
C60 H60A 0.9600
C60 H60B 0.9600
C60 H60C 0.9600
C58 O18 1.260(5)
C58 O17 1.256(5)
C86 H86 0.9300
C86 C87 1.384(7)
C86 N3 1.345(6)
C87 H87 0.9300
C87 C88 1.327(11)
C88 H88 0.9300
C88 C89 1.385(11)
C89 H89 0.9300
C89 C90 1.409(8)
C90 H90 0.9300
C90 N3 1.325(6)
C44 C45 1.508(9)
C44 O14 1.233(5)
C44 O13 1.265(5)
C44 C49 1.675(12)
C45 C46 1.541(12)
C45 C48 1.62(2)
C45 C47 1.523(19)
C63 C64 1.536(6)
C63 O15 1.258(5)
C63 O16 1.252(5)
C64 C70 1.485(14)
C64 C69 1.575(13)
C64 C68 1.465(12)
C64 C66 1.484(10)
C64 C67 1.505(12)
C64 C65 1.662(11)
C53 C54 1.546(6)
C53 O12 1.257(5)
C53 O11 1.248(5)
C54 C57 1.535(9)
C54 C55 1.525(7)
C54 C56 1.522(9)
C57 H57A 0.9600
C57 H57B 0.9600
C57 H57C 0.9600
C55 H55A 0.9600
C55 H55B 0.9600
C55 H55C 0.9600
C56 H56A 0.9600
C56 H56B 0.9600
C56 H56C 0.9600
C85 H85 0.9300
C85 C84 1.379(5)
C85 N7 1.342(5)
C81 H81 0.9300
C81 C82 1.386(5)
C81 N7 1.342(5)
C71 H71 0.9300
C71 C72 1.404(9)
C71 N9 1.335(7)
C72 H72 0.9300
C72 C73 1.334(15)
C73 H73 0.9300
C73 C74 1.366(15)
C80 H80 0.9300
C80 C79 1.396(7)
C80 N4 1.344(6)
C76 H76 0.9300
C76 C77 1.374(7)
C76 N4 1.336(7)
C84 H84 0.9300
C84 C83 1.380(6)
C83 H83 0.9300
C83 C82 1.377(6)
C82 H82 0.9300
C74 H74 0.9300
C74 C75 1.392(8)
C75 H75 0.9300
C75 N9 1.340(8)
C77 H77 0.9300
C77 C78 1.363(9)
C79 H79 0.9300
C79 C78 1.354(9)
C78 H78 0.9300
N3 Ni4 2.130(4)
N4 Ni3 2.113(4)
N7 Ni4 2.105(3)
N9 Ni3 2.092(4)
O14 Ni3 2.031(3)
O13 Ni4 2.020(3)
O12 Ni3 2.020(3)
O11 Ni4 2.053(3)
O17 Ni3 2.063(3)
O15 Ni4 2.071(3)
O10 Ni4 2.087(3)
O10 Ni3 2.070(3)
O10 H10A 0.83(5)
O10 H10B 0.84(5)
C11 C12 1.538(5)
C11 O8 1.247(5)
C11 O9 1.242(5)
C12 C14 1.513(6)
C12 C15 1.512(7)
C12 C13 1.522(6)
C14 H14A 0.9600
C14 H14B 0.9600
C14 H14C 0.9600
C15 H15A 0.9600
C15 H15B 0.9600
C15 H15C 0.9600
C13 H13A 0.9600
C13 H13B 0.9600
C13 H13C 0.9600
C38 H38 0.9300
C38 C37 1.383(6)
C38 N2 1.336(5)
C34 H34 0.9300
C34 C35 1.382(6)
C34 N2 1.341(5)
C35 H35 0.9300
C35 C36 1.364(7)
C36 H36 0.9300
C36 C37 1.375(7)
C37 H37 0.9300
C6 C7 1.545(5)
C6 O3 1.243(4)
C6 O2 1.258(4)
C7 C8 1.526(6)
C7 C10 1.519(6)
C7 C9 1.528(6)
C8 H8A 0.9600
C8 H8B 0.9600
C8 H8C 0.9600
C10 H10C 0.9600
C10 H10D 0.9600
C10 H10E 0.9600
C9 H9A 0.9600
C9 H9B 0.9600
C9 H9C 0.9600
C17 C16 1.537(6)
C17 C23 1.484(10)
C17 C22 1.516(11)
C17 C21 1.632(12)
C17 C19 1.479(9)
C17 C20 1.578(9)
C17 C18 1.507(9)
C16 O6 1.254(4)
C16 O7 1.250(4)
C1 C2 1.541(6)
C1 O5 1.252(4)
C1 O4 1.260(5)
C2 C5 1.534(8)
C2 C3 1.515(7)
C2 C4 1.559(9)
C5 H5A 0.9600
C5 H5B 0.9600
C5 H5C 0.9600
C3 H3A 0.9600
C3 H3B 0.9600
C3 H3C 0.9600
C4 H4A 0.9600
C4 H4B 0.9600
C4 H4C 0.9600
C39 H39 0.9300
C39 C40 1.386(6)
C39 N6 1.339(5)
C40 H40 0.9300
C40 C41 1.388(7)
C41 H41 0.9300
C41 C42 1.363(7)
C42 H42 0.9300
C42 C43 1.391(6)
C43 H43 0.9300
C43 N6 1.337(5)
C28 H28 0.9300
C28 C27 1.392(6)
C28 N1 1.334(5)
C27 H27 0.9300
C27 C26 1.372(8)
C26 H26 0.9300
C26 C25 1.358(8)
C25 H25 0.9300
C25 C24 1.376(6)
C24 H24 0.9300
C24 N1 1.342(5)
C33 H33 0.9300
C33 C32 1.373(6)
C33 N5 1.344(5)
C32 H32 0.9300
C32 C31 1.366(7)
C31 H31 0.9300
C31 C30 1.380(7)
C29 H29 0.9300
C29 C30 1.380(6)
C29 N5 1.338(5)
C30 H30 0.9300
N1 Ni1 2.126(3)
N2 Ni2 2.142(3)
N5 Ni1 2.085(3)
N6 Ni2 2.100(3)
O3 Ni1 2.036(3)
O2 Ni2 2.037(3)
O8 Ni1 2.075(3)
O6 Ni2 2.067(3)
O1 Ni2 2.077(3)
O1 Ni1 2.064(3)
O1 H1A 0.82(5)
O1 H1B 0.86(5)
O5 Ni1 2.031(3)
O4 Ni2 2.059(3)
C23 H23A 0.9600
C23 H23B 0.9600
C23 H23C 0.9600
C22 H22A 0.9600
C22 H22B 0.9600
C22 H22C 0.9600
C21 H21A 0.9600
C21 H21B 0.9600
C21 H21C 0.9600
C19 H19A 0.9600
C19 H19B 0.9600
C19 H19C 0.9600
C20 H20A 0.9600
C20 H20B 0.9600
C20 H20C 0.9600
C18 H18A 0.9600
C18 H18B 0.9600
C18 H18C 0.9600
C70 H70A 0.9600
C70 H70B 0.9600
C70 H70C 0.9600
C69 H69A 0.9600
C69 H69B 0.9600
C69 H69C 0.9600
C68 H68A 0.9600
C68 H68B 0.9600
C68 H68C 0.9600
C66 H66A 0.9600
C66 H66B 0.9600
C66 H66C 0.9600
C67 H67A 0.9600
C67 H67B 0.9600
C67 H67C 0.9600
C65 H65A 0.9600
C65 H65B 0.9600
C65 H65C 0.9600
C46 H46A 0.9600
C46 H46B 0.9600
C46 H46C 0.9600
C51 H51A 0.9600
C51 H51B 0.9600
C51 H51C 0.9600
C51 C49 1.502(18)
C49 C52 1.38(4)
C49 C50 1.53(2)
C48 H48A 0.9600
C48 H48B 0.9600
C48 H48C 0.9600
C47 H47A 0.9600
C47 H47B 0.9600
C47 H47C 0.9600
C52 H52A 0.9600
C52 H52B 0.9600
C52 H52C 0.9600
C50 H50A 0.9600
C50 H50B 0.9600
C50 H50C 0.9600
